data_7050593
loop_
_publ_author_name
'Mezei, Gellert'
'Raptis, Raphael G.'

_publ_section_title
;
 Pyrazole-4-sulfonate networks of alkali and alkaline-earth metals.
 Effect of cation size, charge, H-bonding and aromatic interactions on
 the three-dimensional supramolecular architecture
;
_journal_issue 9
_journal_name_full 'New Journal of Chemistry'
_journal_page_first 1399
_journal_paper_doi 10.1039/b303096b
_journal_volume 27
_journal_year 2003
_chemical_formula_sum 'C6 H10 Ba N4 O8 S2'
_chemical_formula_weight 467.64
_chemical_name_systematic ?
_space_group_IT_number 14
_symmetry_cell_setting monoclinic
_symmetry_space_group_name_Hall '-P 2ybc'
_symmetry_space_group_name_H-M 'P 1 21/c 1'
_atom_sites_solution_hydrogens geom
_atom_sites_solution_primary direct
_atom_sites_solution_secondary difmap
_audit_creation_method SHELXL-97
_cell_angle_alpha 90.00
_cell_angle_beta 90.702(2)
_cell_angle_gamma 90.00
_cell_formula_units_Z 4
_cell_length_a 11.3856(14)
_cell_length_b 4.9098(6)
_cell_length_c 24.348(3)
_cell_measurement_temperature 300(2)
_cell_volume 1361.0(3)
_computing_cell_refinement 'BRUKER SMART-NT V5.0'
_computing_data_collection 'BRUKER SMART-NT V5.0'
_computing_data_reduction 'BRUKER SAINT-NT V5/6.0'
_computing_molecular_graphics 'BRUKER SHELXTL-NT V5.1'
_computing_publication_material 'BRUKER SHELXTL-NT V5.1'
_computing_structure_refinement 'SHELXL-97 (Sheldrick, 1997)'
_computing_structure_solution 'SHELXS-97 (Sheldrick, 1990)'
_diffrn_ambient_temperature 300(2)
_diffrn_measured_fraction_theta_full 0.997
_diffrn_measured_fraction_theta_max 0.997
_diffrn_measurement_device_type 'Bruker P4'
_diffrn_measurement_method '\w scans'
_diffrn_radiation_monochromator graphite
_diffrn_radiation_source 'fine-focus sealed tube'
_diffrn_radiation_type MoK\a
_diffrn_radiation_wavelength 0.71073
_diffrn_reflns_av_R_equivalents 0.0273
_diffrn_reflns_av_sigmaI/netI 0.0203
_diffrn_reflns_limit_h_max 12
_diffrn_reflns_limit_h_min -12
_diffrn_reflns_limit_k_max 5
_diffrn_reflns_limit_k_min -5
_diffrn_reflns_limit_l_max 20
_diffrn_reflns_limit_l_min -27
_diffrn_reflns_number 5491
_diffrn_reflns_theta_full 23.27
_diffrn_reflns_theta_max 23.27
_diffrn_reflns_theta_min 1.67
_exptl_absorpt_coefficient_mu 3.270
_exptl_absorpt_correction_T_max 0.2834
_exptl_absorpt_correction_T_min 0.2030
_exptl_absorpt_correction_type empirical
_exptl_crystal_colour colorless
_exptl_crystal_density_diffrn 2.282
_exptl_crystal_density_method 'not measured'
_exptl_crystal_description prism
_exptl_crystal_F_000 904
_exptl_crystal_size_max 0.24
_exptl_crystal_size_mid 0.08
_exptl_crystal_size_min 0.06
_refine_diff_density_max 0.633
_refine_diff_density_min -0.448
_refine_diff_density_rms 0.134
_refine_ls_extinction_coef 0.0097(5)
_refine_ls_extinction_expression Fc^*^=kFc[1+0.001xFc^2^\l^3^/sin(2\q)]^-1/4^
_refine_ls_extinction_method SHELXL
_refine_ls_goodness_of_fit_ref 1.262
_refine_ls_hydrogen_treatment mixed
_refine_ls_matrix_type full
_refine_ls_number_parameters 193
_refine_ls_number_reflns 1966
_refine_ls_number_restraints 2
_refine_ls_restrained_S_all 1.262
_refine_ls_R_factor_all 0.0243
_refine_ls_R_factor_gt 0.0217
_refine_ls_shift/su_max 0.003
_refine_ls_shift/su_mean 0.000
_refine_ls_structure_factor_coef Fsqd
_refine_ls_weighting_details 'calc w=1/[\s^2^(Fo^2^)+(0.0434P)^2^+0.8279P] where P=(Fo^2^+2Fc^2^)/3'
_refine_ls_weighting_scheme calc
_refine_ls_wR_factor_gt 0.0754
_refine_ls_wR_factor_ref 0.0762
_reflns_number_gt 1779
_reflns_number_total 1966
_reflns_threshold_expression >2sigma(I)
_cod_data_source_file b303096b.txt
_cod_data_source_block Ba(4-SO3-pzH)2(H2O).H2O
_cod_depositor_comments
;
The following automatic conversions were performed:
'_symmetry_cell_setting' value 'Monoclinic' changed to 'monoclinic'
according to '/home/saulius/struct/CIF-dictionaries/cif_core.dic'
dictionary named 'cif_core.dic' version 2.4.1 from 2010-06-29.

Automatic conversion script
Id: cif_fix_enum 1527 2010-12-29 10:47:43Z saulius 
;
_cod_original_sg_symbol_H-M P2(1)/c
_cod_database_code 7050593

loop_
_symmetry_equiv_pos_as_xyz
'x, y, z'
'-x, y+1/2, -z+1/2'
'-x, -y, -z'
'x, -y-1/2, z-1/2'

loop_
_atom_site_label
_atom_site_type_symbol
_atom_site_fract_x
_atom_site_fract_y
_atom_site_fract_z
_atom_site_U_iso_or_equiv
_atom_site_adp_type
_atom_site_occupancy
_atom_site_symmetry_multiplicity
_atom_site_calc_flag
_atom_site_refinement_flags
_atom_site_disorder_assembly
_atom_site_disorder_group
_atom_site_attached_hydrogens
Ba1 Ba -0.09784(2) -0.00316(4) 0.583315(9) 0.02068(17) Uani 1 1 d . . . 0
S1 S 0.15277(8) 0.4218(2) 0.53527(4) 0.0190(3) Uani 1 1 d . . . 0
S2 S 0.22628(9) 0.0633(2) 0.81777(4) 0.0211(3) Uani 1 1 d . . . 0
O1 O 0.1211(2) 0.1342(6) 0.53127(11) 0.0275(7) Uani 1 1 d . . . 0
O2 O 0.0747(3) 0.5635(6) 0.57265(13) 0.0303(7) Uani 1 1 d . . . 0
O3 O 0.1605(3) 0.5469(6) 0.48143(13) 0.0295(8) Uani 1 1 d . . . 0
O4 O 0.1359(3) -0.0355(6) 0.85458(13) 0.0317(8) Uani 1 1 d . . . 0
O5 O 0.3370(3) -0.0739(7) 0.82581(14) 0.0376(8) Uani 1 1 d . . . 0
O6 O 0.2324(3) 0.3582(6) 0.82034(12) 0.0336(7) Uani 1 1 d . . . 0
O7 O -0.3408(4) 0.0022(7) 0.56843(19) 0.0574(13) Uani 1 1 d . . . 2
O8 O 0.4784(5) 0.0043(7) 0.2771(2) 0.0716(16) Uani 1 1 d D . . 0
N1 N 0.4714(4) 0.6223(13) 0.5819(2) 0.0683(15) Uani 1 1 d . . . 0
N2 N 0.4446(4) 0.4295(10) 0.61860(19) 0.0472(11) Uani 1 1 d . . . 0
H2 H 0.4911 0.3805 0.6449 0.057 Uiso 1 1 calc R . . 0
N3 N 0.0767(4) -0.0023(6) 0.67162(16) 0.0289(10) Uani 1 1 d . . . 0
N4 N 0.1532(3) -0.2120(7) 0.67248(14) 0.0354(9) Uani 1 1 d . . . 0
H4A H 0.1606 -0.3253 0.6458 0.042 Uiso 1 1 calc R . . 0
C1 C 0.3391(4) 0.3219(10) 0.61028(19) 0.0371(11) Uani 1 1 d . . . 0
H1 H 0.3034 0.1884 0.6314 0.044 Uiso 1 1 calc R . . 0
C2 C 0.2926(4) 0.4464(9) 0.56418(18) 0.0259(10) Uani 1 1 d . . . 0
C3 C 0.3783(4) 0.6356(13) 0.5487(2) 0.0589(17) Uani 1 1 d . . . 0
H3 H 0.3709 0.7545 0.5191 0.071 Uiso 1 1 calc R . . 0
H8A H 0.4827 0.1505 0.2615 0.07(2) Uiso 1 1 d RD . . 0
H8B H 0.4234 0.0228 0.2979 0.08(3) Uiso 1 1 d RD . . 0
C4 C 0.2160(4) -0.2256(9) 0.71895(17) 0.0316(11) Uani 1 1 d . . . 0
H4 H 0.2733 -0.3540 0.7278 0.038 Uiso 1 1 calc R . . 0
C5 C 0.1800(4) -0.0146(7) 0.75086(18) 0.0206(10) Uani 1 1 d . . . 0
C6 C 0.0937(4) 0.1192(9) 0.71940(16) 0.0256(9) Uani 1 1 d . . . 0
H6 H 0.0536 0.2739 0.7307 0.031 Uiso 1 1 calc R . . 0

loop_
_atom_site_aniso_label
_atom_site_aniso_U_11
_atom_site_aniso_U_22
_atom_site_aniso_U_33
_atom_site_aniso_U_23
_atom_site_aniso_U_13
_atom_site_aniso_U_12
Ba1 0.0213(2) 0.0241(2) 0.0167(2) 0.00034(9) -0.00085(13) 0.00021(9)
S1 0.0175(5) 0.0224(5) 0.0171(5) -0.0009(4) -0.0023(4) -0.0008(4)
S2 0.0218(6) 0.0246(5) 0.0168(5) -0.0030(4) -0.0012(4) -0.0014(4)
O1 0.0311(16) 0.0229(16) 0.0284(16) -0.0018(13) -0.0004(12) -0.0045(13)
O2 0.0245(17) 0.0377(16) 0.0285(18) -0.0108(14) -0.0021(13) 0.0047(14)
O3 0.0301(18) 0.0347(17) 0.0238(17) 0.0083(13) -0.0034(14) -0.0034(13)
O4 0.037(2) 0.0347(19) 0.0234(17) 0.0027(12) 0.0074(14) -0.0037(13)
O5 0.0288(18) 0.0474(19) 0.036(2) -0.0092(17) -0.0097(15) 0.0070(16)
O6 0.050(2) 0.0236(16) 0.0268(17) -0.0039(13) 0.0013(14) -0.0053(14)
O7 0.030(2) 0.081(4) 0.061(3) 0.0224(19) -0.003(2) -0.0050(16)
O8 0.063(3) 0.046(3) 0.107(5) -0.004(2) 0.039(3) -0.0053(17)
N1 0.034(3) 0.099(4) 0.072(4) 0.018(3) -0.021(2) -0.021(3)
N2 0.035(3) 0.068(3) 0.039(3) 0.002(2) -0.016(2) 0.003(2)
N3 0.031(2) 0.031(2) 0.024(2) -0.0008(14) -0.0040(18) 0.0031(15)
N4 0.048(2) 0.035(2) 0.023(2) -0.0126(16) -0.0086(17) 0.0127(19)
C1 0.031(3) 0.048(3) 0.032(3) 0.007(2) -0.007(2) 0.001(2)
C2 0.020(2) 0.033(2) 0.025(2) -0.0020(19) -0.0033(18) -0.0003(19)
C3 0.036(3) 0.079(4) 0.061(4) 0.026(3) -0.016(3) -0.023(3)
C4 0.039(3) 0.035(3) 0.021(2) -0.0039(19) -0.0072(19) 0.011(2)
C5 0.021(2) 0.022(2) 0.019(2) -0.0024(16) 0.0007(18) -0.0028(15)
C6 0.026(2) 0.026(2) 0.024(2) -0.0014(19) -0.0012(18) 0.0023(18)

loop_
_atom_type_symbol
_atom_type_description
_atom_type_scat_dispersion_real
_atom_type_scat_dispersion_imag
_atom_type_scat_source
C C 0.0033 0.0016 'International Tables Vol C Tables 4.2.6.8 and 6.1.1.4'
H H 0.0000 0.0000 'International Tables Vol C Tables 4.2.6.8 and 6.1.1.4'
N N 0.0061 0.0033 'International Tables Vol C Tables 4.2.6.8 and 6.1.1.4'
O O 0.0106 0.0060 'International Tables Vol C Tables 4.2.6.8 and 6.1.1.4'
S S 0.1246 0.1234 'International Tables Vol C Tables 4.2.6.8 and 6.1.1.4'
Ba Ba -0.3244 2.2819 'International Tables Vol C Tables 4.2.6.8 and 6.1.1.4'

loop_
_geom_angle_atom_site_label_1
_geom_angle_atom_site_label_2
_geom_angle_atom_site_label_3
_geom_angle
_geom_angle_site_symmetry_1
_geom_angle_site_symmetry_3
_geom_angle_publ_flag
O7 Ba1 O4 84.38(11) . 2_556 ?
O7 Ba1 O3 71.13(10) . 3_566 ?
O4 Ba1 O3 67.02(9) 2_556 3_566 ?
O7 Ba1 O1 78.23(11) . 3_556 ?
O4 Ba1 O1 134.32(9) 2_556 3_556 ?
O3 Ba1 O1 67.42(9) 3_566 3_556 ?
O7 Ba1 O1 143.25(11) . . ?
O4 Ba1 O1 100.73(9) 2_556 . ?
O3 Ba1 O1 77.49(9) 3_566 . ?
O1 Ba1 O1 72.32(8) 3_556 . ?
O7 Ba1 O6 64.76(11) . 2_546 ?
O4 Ba1 O6 70.56(9) 2_556 2_546 ?
O3 Ba1 O6 120.36(9) 3_566 2_546 ?
O1 Ba1 O6 133.63(8) 3_556 2_546 ?
O1 Ba1 O6 151.28(8) . 2_546 ?
O7 Ba1 O2 131.75(10) . 1_545 ?
O4 Ba1 O2 139.52(9) 2_556 1_545 ?
O3 Ba1 O2 134.10(9) 3_566 1_545 ?
O1 Ba1 O2 78.69(8) 3_556 1_545 ?
O1 Ba1 O2 62.90(9) . 1_545 ?
O6 Ba1 O2 105.35(9) 2_546 1_545 ?
O7 Ba1 N3 139.85(12) . . ?
O4 Ba1 N3 72.98(10) 2_556 . ?
O3 Ba1 N3 125.20(9) 3_566 . ?
O1 Ba1 N3 140.53(10) 3_556 . ?
O1 Ba1 N3 74.84(10) . . ?
O6 Ba1 N3 76.44(10) 2_546 . ?
O2 Ba1 N3 67.11(9) 1_545 . ?
O7 Ba1 O4 85.75(10) . 2_546 ?
O4 Ba1 O4 114.38(11) 2_556 2_546 ?
O3 Ba1 O4 156.73(10) 3_566 2_546 ?
O1 Ba1 O4 106.10(8) 3_556 2_546 ?
O1 Ba1 O4 123.05(8) . 2_546 ?
O6 Ba1 O4 47.04(8) 2_546 2_546 ?
O2 Ba1 O4 61.20(9) 1_545 2_546 ?
N3 Ba1 O4 74.64(9) . 2_546 ?
O7 Ba1 O3 74.15(10) . 3_556 ?
O4 Ba1 O3 157.88(10) 2_556 3_556 ?
O3 Ba1 O3 109.63(10) 3_566 3_556 ?
O1 Ba1 O3 46.55(8) 3_556 3_556 ?
O1 Ba1 O3 99.68(8) . 3_556 ?
O6 Ba1 O3 94.96(8) 2_546 3_556 ?
O2 Ba1 O3 59.27(8) 1_545 3_556 ?
N3 Ba1 O3 120.99(8) . 3_556 ?
O4 Ba1 O3 59.60(8) 2_546 3_556 ?
O7 Ba1 S2 71.14(8) . 2_546 ?
O4 Ba1 S2 93.32(7) 2_556 2_546 ?
O3 Ba1 S2 138.77(7) 3_566 2_546 ?
O1 Ba1 S2 119.45(6) 3_556 2_546 ?
O1 Ba1 S2 143.47(6) . 2_546 ?
O6 Ba1 S2 23.39(6) 2_546 2_546 ?
O2 Ba1 S2 84.62(7) 1_545 2_546 ?
N3 Ba1 S2 77.44(8) . 2_546 ?
O4 Ba1 S2 24.06(6) 2_546 2_546 ?
O3 Ba1 S2 74.96(6) 3_556 2_546 ?
O7 Ba1 S1 74.81(9) . 3_556 ?
O4 Ba1 S1 151.76(7) 2_556 3_556 ?
O3 Ba1 S1 87.99(7) 3_566 3_556 ?
O1 Ba1 S1 22.80(6) 3_556 3_556 ?
O1 Ba1 S1 85.63(6) . 3_556 ?
O6 Ba1 S1 115.30(6) 2_546 3_556 ?
O2 Ba1 S1 67.73(6) 1_545 3_556 ?
N3 Ba1 S1 134.84(7) . 3_556 ?
O4 Ba1 S1 83.33(6) 2_546 3_556 ?
O3 Ba1 S1 23.75(6) 3_556 3_556 ?
S2 Ba1 S1 97.66(3) 2_546 3_556 ?
O3 S1 O2 113.98(19) . . ?
O3 S1 O1 111.50(18) . . ?
O2 S1 O1 110.58(19) . . ?
O3 S1 C2 105.8(2) . . ?
O2 S1 C2 106.1(2) . . ?
O1 S1 C2 108.56(19) . . ?
O3 S1 Ba1 61.83(13) . 3_556 ?
O2 S1 Ba1 132.36(13) . 3_556 ?
O1 S1 Ba1 49.67(11) . 3_556 ?
C2 S1 Ba1 121.00(15) . 3_556 ?
O5 S2 O6 114.8(2) . . ?
O5 S2 O4 112.6(2) . . ?
O6 S2 O4 109.87(18) . . ?
O5 S2 C5 106.1(2) . . ?
O6 S2 C5 105.82(17) . . ?
O4 S2 C5 107.1(2) . . ?
O5 S2 Ba1 123.80(14) . 2_556 ?
O6 S2 Ba1 52.50(12) . 2_556 ?
O4 S2 Ba1 58.74(12) . 2_556 ?
C5 S2 Ba1 130.00(14) . 2_556 ?
S1 O1 Ba1 107.53(14) . 3_556 ?
S1 O1 Ba1 114.20(15) . . ?
Ba1 O1 Ba1 107.68(8) 3_556 . ?
S1 O2 Ba1 145.35(19) . 1_565 ?
S1 O3 Ba1 145.26(19) . 3_566 ?
S1 O3 Ba1 94.42(14) . 3_556 ?
Ba1 O3 Ba1 109.63(10) 3_566 3_556 ?
S2 O4 Ba1 136.42(18) . 2_546 ?
S2 O4 Ba1 97.20(13) . 2_556 ?
Ba1 O4 Ba1 114.38(11) 2_546 2_556 ?
S2 O6 Ba1 104.11(15) . 2_556 ?
C3 N1 N2 104.8(4) . . ?
C1 N2 N1 113.2(4) . . ?
C6 N3 N4 104.1(4) . . ?
C6 N3 Ba1 138.0(3) . . ?
N4 N3 Ba1 116.4(2) . . ?
C4 N4 N3 113.0(3) . . ?
N2 C1 C2 106.6(4) . . ?
C1 C2 C3 104.5(4) . . ?
C1 C2 S1 129.8(4) . . ?
C3 C2 S1 125.1(4) . . ?
N1 C3 C2 110.9(5) . . ?
N4 C4 C5 106.5(4) . . ?
C4 C5 C6 105.0(4) . . ?
C4 C5 S2 127.5(3) . . ?
C6 C5 S2 127.4(3) . . ?
N3 C6 C5 111.3(4) . . ?

loop_
_geom_bond_atom_site_label_1
_geom_bond_atom_site_label_2
_geom_bond_distance
_geom_bond_site_symmetry_2
_geom_bond_publ_flag
Ba1 O7 2.785(4) . ?
Ba1 O4 2.786(3) 2_556 ?
Ba1 O3 2.826(3) 3_566 ?
Ba1 O1 2.872(3) 3_556 ?
Ba1 O1 2.890(3) . ?
Ba1 O6 2.899(3) 2_546 ?
Ba1 O2 2.910(3) 1_545 ?
Ba1 N3 2.910(4) . ?
Ba1 O4 3.053(3) 2_546 ?
Ba1 O3 3.177(3) 3_556 ?
Ba1 S2 3.5434(11) 2_546 ?
Ba1 S1 3.5930(11) 3_556 ?
S1 O3 1.451(3) . ?
S1 O2 1.457(3) . ?
S1 O1 1.460(3) . ?
S1 C2 1.737(4) . ?
S1 Ba1 3.5930(10) 3_556 ?
S2 O5 1.441(3) . ?
S2 O6 1.451(3) . ?
S2 O4 1.456(3) . ?
S2 C5 1.748(4) . ?
S2 Ba1 3.5434(11) 2_556 ?
O1 Ba1 2.872(3) 3_556 ?
O2 Ba1 2.910(3) 1_565 ?
O3 Ba1 2.826(3) 3_566 ?
O3 Ba1 3.177(3) 3_556 ?
O4 Ba1 2.786(3) 2_546 ?
O4 Ba1 3.053(3) 2_556 ?
O6 Ba1 2.899(3) 2_556 ?
N1 C3 1.327(7) . ?
N1 N2 1.339(7) . ?
N2 C1 1.326(6) . ?
N3 C6 1.320(6) . ?
N3 N4 1.348(5) . ?
N4 C4 1.333(5) . ?
C1 C2 1.378(6) . ?
C2 C3 1.402(7) . ?
C4 C5 1.361(6) . ?
C5 C6 1.402(6) . ?
